data_7012017
loop_
_publ_author_name
'Xin-Min Gan'
'Robert T. Paine'
'Eileen N. Duesler'
'Heinrich N\"oth'

_publ_section_title
;
 Synthesis and coordination chemistry of arene soluble
 4-alkyl-2,6-bis[(diphenylphosphino)methyl]pyridine N,P,P'-trioxide
 ligands
;
_journal_issue 1
_journal_name_full 'Dalton Trans.'
_journal_page_first 153
_journal_page_last 159
_journal_paper_doi 10.1039/b206782j
_journal_year 2003
_chemical_formula_sum 'C33 H33 N O4 P2'
_chemical_formula_weight 569.54
_chemical_name_systematic
; 
? 
;
_space_group_IT_number 14
_symmetry_cell_setting monoclinic
_symmetry_space_group_name_Hall '-P 2yn'
_symmetry_space_group_name_H-M 'P 1 21/n 1'
_atom_sites_solution_hydrogens geom
_atom_sites_solution_primary direct
_atom_sites_solution_secondary difmap
_audit_creation_method SHELXL-97
_cell_angle_alpha 90.00
_cell_angle_beta 95.673(11)
_cell_angle_gamma 90.00
_cell_formula_units_Z 4
_cell_length_a 8.9770(12)
_cell_length_b 15.2491(19)
_cell_length_c 21.718(4)
_cell_measurement_reflns_used 35
_cell_measurement_temperature 293(2)
_cell_measurement_theta_max 12.52
_cell_measurement_theta_min 2.67
_cell_volume 2958.4(8)
_computing_cell_refinement 'Bruker XSCANS'
_computing_data_collection 'Bruker XSCANS'
_computing_data_reduction 'Bruker SHELXTL'
_computing_molecular_graphics 'Bruker SHELXTL'
_computing_publication_material 'Bruker SHELXTL'
_computing_structure_refinement 'SHELXL-97 (Sheldrick, 1997)'
_computing_structure_solution 'SHELXS-97 (Sheldrick, 1990)'
_diffrn_ambient_temperature 293(2)
_diffrn_measured_fraction_theta_full 1.000
_diffrn_measured_fraction_theta_max 1.000
_diffrn_measurement_device_type 'Bruker P4'
_diffrn_measurement_method '\w scans'
_diffrn_radiation_monochromator graphite
_diffrn_radiation_source 'fine-focus sealed tube'
_diffrn_radiation_type MoK\a
_diffrn_radiation_wavelength 0.71073
_diffrn_reflns_av_R_equivalents 0.0442
_diffrn_reflns_av_sigmaI/netI 0.0552
_diffrn_reflns_limit_h_max 10
_diffrn_reflns_limit_h_min 0
_diffrn_reflns_limit_k_max 17
_diffrn_reflns_limit_k_min -17
_diffrn_reflns_limit_l_max 24
_diffrn_reflns_limit_l_min -24
_diffrn_reflns_number 9804
_diffrn_reflns_theta_full 24.00
_diffrn_reflns_theta_max 24.00
_diffrn_reflns_theta_min 1.63
_diffrn_standards_interval_count 97
_diffrn_standards_number 3
_exptl_absorpt_coefficient_mu 0.185
_exptl_absorpt_correction_T_max 0.9709
_exptl_absorpt_correction_T_min 0.9521
_exptl_absorpt_correction_type 'semi-empirical,psi scans'
_exptl_crystal_colour colorless
_exptl_crystal_density_diffrn 1.279
_exptl_crystal_density_method 'not measured'
_exptl_crystal_description prism
_exptl_crystal_F_000 1200
_exptl_crystal_size_max 0.46
_exptl_crystal_size_mid 0.26
_exptl_crystal_size_min 0.11
_refine_diff_density_max 0.193
_refine_diff_density_min -0.228
_refine_diff_density_rms 0.044
_refine_ls_extinction_method none
_refine_ls_goodness_of_fit_ref 1.019
_refine_ls_hydrogen_treatment mixed
_refine_ls_matrix_type full
_refine_ls_number_parameters 367
_refine_ls_number_reflns 4654
_refine_ls_number_restraints 0
_refine_ls_restrained_S_all 1.019
_refine_ls_R_factor_all 0.0757
_refine_ls_R_factor_gt 0.0464
_refine_ls_shift/su_max 0.001
_refine_ls_shift/su_mean 0.000
_refine_ls_structure_factor_coef Fsqd
_refine_ls_weighting_details 'calc w=1/[\s^2^(Fo^2^)+(0.0437P)^2^+1.1751P] where P=(Fo^2^+2Fc^2^)/3'
_refine_ls_weighting_scheme calc
_refine_ls_wR_factor_gt 0.1040
_refine_ls_wR_factor_ref 0.1169
_reflns_number_gt 3234
_reflns_number_total 4654
_reflns_threshold_expression >2sigma(I)
_cod_data_source_file b206782j.txt
_cod_data_source_block rtp00a
_cod_depositor_comments
;
The following automatic conversions were performed:
'_symmetry_cell_setting' value 'Monoclinic' changed to 'monoclinic'
according to '/home/saulius/struct/CIF-dictionaries/cif_core.dic'
dictionary named 'cif_core.dic' version 2.4.1 from 2010-06-29.

Automatic conversion script
Id: cif_fix_enum 1527 2010-12-29 10:47:43Z saulius 
;
_cod_original_cell_volume 2958.4(7)
_cod_original_sg_symbol_H-M P2(1)/n
_cod_database_code 7012017

loop_
_symmetry_equiv_pos_as_xyz
'x, y, z'
'-x+1/2, y+1/2, -z+1/2'
'-x, -y, -z'
'x-1/2, -y-1/2, z-1/2'

loop_
_atom_site_label
_atom_site_type_symbol
_atom_site_fract_x
_atom_site_fract_y
_atom_site_fract_z
_atom_site_U_iso_or_equiv
_atom_site_adp_type
_atom_site_occupancy
_atom_site_symmetry_multiplicity
_atom_site_calc_flag
_atom_site_refinement_flags
_atom_site_disorder_assembly
_atom_site_disorder_group
P1 P 0.91526(8) 0.13730(5) 0.14313(3) 0.0353(2) Uani 1 1 d . . .
P2 P 0.54504(9) -0.31320(5) 0.11703(4) 0.0402(2) Uani 1 1 d . . .
O1 O 0.5529(2) -0.02571(12) 0.14542(9) 0.0438(5) Uani 1 1 d . . .
O2 O 1.0757(2) 0.12320(13) 0.16412(9) 0.0490(5) Uani 1 1 d . . .
O3 O 0.6300(2) -0.37169(13) 0.16222(10) 0.0558(6) Uani 1 1 d . . .
N N 0.6793(2) -0.06611(14) 0.16386(10) 0.0340(5) Uani 1 1 d . . .
C1 C 0.8033(3) -0.01897(17) 0.18537(12) 0.0335(6) Uani 1 1 d . . .
C2 C 0.9340(3) -0.06249(19) 0.20388(13) 0.0414(7) Uani 1 1 d . . .
H2 H 1.0172 -0.0301 0.2193 0.052 Uiso 1 1 calc R . .
C3 C 0.9463(3) -0.1523(2) 0.20046(14) 0.0476(8) Uani 1 1 d . . .
C4 C 0.8177(3) -0.19776(19) 0.17938(14) 0.0472(8) Uani 1 1 d . . .
H4 H 0.8214 -0.2586 0.1773 0.059 Uiso 1 1 calc R . .
C5 C 0.6849(3) -0.15614(17) 0.16147(13) 0.0378(7) Uani 1 1 d . . .
C6 C 0.7895(3) 0.07867(17) 0.18860(12) 0.0371(7) Uani 1 1 d . . .
H6A H 0.8086 0.0968 0.2315 0.046 Uiso 1 1 calc R . .
H6B H 0.6874 0.0950 0.1745 0.046 Uiso 1 1 calc R . .
C7 C 0.5392(3) -0.20020(18) 0.14139(14) 0.0455(8) Uani 1 1 d . . .
H7A H 0.4895 -0.1665 0.1075 0.057 Uiso 1 1 calc R . .
H7B H 0.4771 -0.1970 0.1754 0.057 Uiso 1 1 calc R . .
C8 C 0.8685(3) 0.10797(17) 0.06324(12) 0.0367(7) Uani 1 1 d . . .
C9 C 0.7328(3) 0.0721(2) 0.03975(14) 0.0472(8) Uani 1 1 d . . .
H9 H 0.6594 0.0608 0.0661 0.059 Uiso 1 1 calc R . .
C10 C 0.7060(4) 0.0530(2) -0.02252(15) 0.0581(9) Uani 1 1 d . . .
H10 H 0.6152 0.0283 -0.0380 0.073 Uiso 1 1 calc R . .
C11 C 0.8134(5) 0.0704(2) -0.06155(16) 0.0671(10) Uani 1 1 d . . .
H11 H 0.7949 0.0581 -0.1035 0.084 Uiso 1 1 calc R . .
C12 C 0.9475(5) 0.1059(2) -0.03896(16) 0.0688(10) Uani 1 1 d . . .
H12 H 1.0199 0.1178 -0.0656 0.086 Uiso 1 1 calc R . .
C13 C 0.9754(4) 0.1240(2) 0.02302(15) 0.0554(8) Uani 1 1 d . . .
H13 H 1.0675 0.1473 0.0381 0.069 Uiso 1 1 calc R . .
C14 C 0.8633(3) 0.25083(18) 0.15062(12) 0.0372(7) Uani 1 1 d . . .
C15 C 0.9610(4) 0.3059(2) 0.18514(14) 0.0492(8) Uani 1 1 d . . .
H15 H 1.0517 0.2844 0.2035 0.061 Uiso 1 1 calc R . .
C16 C 0.9240(5) 0.3932(2) 0.19246(16) 0.0641(10) Uani 1 1 d . . .
H16 H 0.9896 0.4298 0.2162 0.080 Uiso 1 1 calc R . .
C17 C 0.7926(5) 0.4259(2) 0.16528(16) 0.0635(10) Uani 1 1 d . . .
H17 H 0.7694 0.4848 0.1700 0.079 Uiso 1 1 calc R . .
C18 C 0.6948(4) 0.3719(2) 0.13099(17) 0.0657(10) Uani 1 1 d . . .
H18 H 0.6046 0.3941 0.1127 0.082 Uiso 1 1 calc R . .
C19 C 0.7298(4) 0.2843(2) 0.12350(15) 0.0531(8) Uani 1 1 d . . .
H19 H 0.6631 0.2479 0.1001 0.066 Uiso 1 1 calc R . .
C20 C 0.3520(3) -0.34430(18) 0.10357(14) 0.0445(7) Uani 1 1 d . . .
C21 C 0.2908(4) -0.3934(2) 0.14820(16) 0.0619(10) Uani 1 1 d . . .
H21 H 0.3501 -0.4091 0.1841 0.077 Uiso 1 1 calc R . .
C22 C 0.1440(5) -0.4194(3) 0.1404(2) 0.0825(12) Uani 1 1 d . . .
H22 H 0.1044 -0.4525 0.1709 0.103 Uiso 1 1 calc R . .
C23 C 0.0562(5) -0.3968(3) 0.0883(2) 0.0892(14) Uani 1 1 d . . .
H23 H -0.0431 -0.4152 0.0829 0.111 Uiso 1 1 calc R . .
C24 C 0.1132(5) -0.3472(3) 0.0438(2) 0.0922(14) Uani 1 1 d . . .
H24 H 0.0525 -0.3313 0.0084 0.115 Uiso 1 1 calc R . .
C25 C 0.2609(4) -0.3207(2) 0.05142(18) 0.0728(11) Uani 1 1 d . . .
H25 H 0.2991 -0.2867 0.0211 0.091 Uiso 1 1 calc R . .
C26 C 0.6156(3) -0.3150(2) 0.04247(15) 0.0517(8) Uani 1 1 d . . .
C27 C 0.6261(4) -0.2430(3) 0.00521(17) 0.0785(12) Uani 1 1 d . . .
H27 H 0.5977 -0.1882 0.0187 0.098 Uiso 1 1 calc R . .
C28 C 0.6794(6) -0.2516(5) -0.0530(2) 0.117(2) Uani 1 1 d . . .
H28 H 0.6864 -0.2030 -0.0784 0.146 Uiso 1 1 calc R . .
C29 C 0.7211(6) -0.3332(7) -0.0719(3) 0.137(3) Uani 1 1 d . . .
H29 H 0.7573 -0.3397 -0.1103 0.171 Uiso 1 1 calc R . .
C30 C 0.7102(6) -0.4044(5) -0.0353(3) 0.128(2) Uani 1 1 d . . .
H30 H 0.7386 -0.4591 -0.0489 0.160 Uiso 1 1 calc R . .
C31 C 0.6581(4) -0.3965(3) 0.02126(19) 0.0802(12) Uani 1 1 d . . .
H31 H 0.6508 -0.4460 0.0459 0.100 Uiso 1 1 calc R . .
C32 C 1.0925(4) -0.1996(2) 0.2196(2) 0.0705(11) Uani 1 1 d . . .
H32A H 1.1262 -0.2281 0.1836 0.088 Uiso 1 1 calc R . .
H32B H 1.1675 -0.1566 0.2341 0.088 Uiso 1 1 calc R . .
C33 C 1.0818(5) -0.2651(3) 0.2680(2) 0.0995(15) Uani 1 1 d . . .
H33A H 1.1775 -0.2925 0.2776 0.124 Uiso 1 1 calc R . .
H33B H 1.0092 -0.3086 0.2538 0.124 Uiso 1 1 calc R . .
H33C H 1.0515 -0.2372 0.3044 0.124 Uiso 1 1 calc R . .
O4 O 0.3053(3) 0.0062(2) 0.21297(12) 0.0754(8) Uani 1 1 d . . .
H4A H 0.392(5) 0.015(3) 0.1926(18) 0.094 Uiso 1 1 d . . .
H4B H 0.239(4) 0.049(3) 0.1908(18) 0.094 Uiso 1 1 d . . .

loop_
_atom_site_aniso_label
_atom_site_aniso_U_11
_atom_site_aniso_U_22
_atom_site_aniso_U_33
_atom_site_aniso_U_23
_atom_site_aniso_U_13
_atom_site_aniso_U_12
P1 0.0321(4) 0.0336(4) 0.0391(4) -0.0021(3) -0.0028(3) -0.0012(3)
P2 0.0428(5) 0.0338(4) 0.0426(4) 0.0015(3) -0.0036(3) -0.0030(4)
O1 0.0297(11) 0.0398(11) 0.0606(13) 0.0022(10) -0.0022(9) 0.0069(9)
O2 0.0345(11) 0.0509(13) 0.0593(13) 0.0016(10) -0.0073(10) 0.0027(10)
O3 0.0612(14) 0.0414(12) 0.0607(14) 0.0083(10) -0.0147(11) 0.0007(11)
N 0.0316(13) 0.0356(13) 0.0347(12) 0.0002(10) 0.0030(10) 0.0018(11)
C1 0.0360(16) 0.0326(15) 0.0311(14) -0.0024(12) -0.0005(12) -0.0024(13)
C2 0.0367(17) 0.0408(17) 0.0445(17) 0.0026(14) -0.0068(13) -0.0024(14)
C3 0.0402(18) 0.0416(18) 0.059(2) 0.0045(15) -0.0047(15) 0.0003(14)
C4 0.0440(19) 0.0330(16) 0.063(2) 0.0016(15) -0.0054(15) 0.0052(14)
C5 0.0396(17) 0.0287(15) 0.0439(17) -0.0012(12) -0.0020(13) -0.0026(13)
C6 0.0399(16) 0.0357(16) 0.0354(15) -0.0050(12) 0.0024(13) 0.0005(13)
C7 0.0419(18) 0.0371(17) 0.0555(19) -0.0050(14) -0.0048(14) -0.0034(14)
C8 0.0418(17) 0.0305(15) 0.0377(16) -0.0014(12) 0.0030(13) 0.0026(13)
C9 0.0456(19) 0.0521(19) 0.0431(18) -0.0006(15) 0.0005(14) -0.0020(15)
C10 0.064(2) 0.060(2) 0.047(2) -0.0026(17) -0.0101(17) -0.0044(18)
C11 0.095(3) 0.064(2) 0.0398(19) -0.0086(17) -0.003(2) 0.011(2)
C12 0.082(3) 0.080(3) 0.047(2) -0.0008(19) 0.022(2) 0.001(2)
C13 0.052(2) 0.060(2) 0.055(2) -0.0035(17) 0.0070(16) -0.0057(17)
C14 0.0414(17) 0.0330(15) 0.0372(16) 0.0001(13) 0.0036(13) -0.0045(13)
C15 0.055(2) 0.0428(18) 0.0493(18) -0.0041(15) 0.0011(15) -0.0104(16)
C16 0.093(3) 0.043(2) 0.057(2) -0.0123(17) 0.008(2) -0.019(2)
C17 0.103(3) 0.0299(17) 0.060(2) 0.0016(16) 0.023(2) 0.001(2)
C18 0.071(2) 0.044(2) 0.082(3) 0.0124(19) 0.008(2) 0.0159(19)
C19 0.051(2) 0.0428(18) 0.062(2) 0.0006(16) -0.0079(16) 0.0032(15)
C20 0.0466(19) 0.0322(16) 0.0538(19) -0.0005(14) 0.0001(15) -0.0036(14)
C21 0.070(3) 0.059(2) 0.057(2) 0.0003(17) 0.0057(18) -0.0208(19)
C22 0.074(3) 0.086(3) 0.090(3) 0.003(2) 0.022(2) -0.035(2)
C23 0.047(2) 0.086(3) 0.134(4) -0.004(3) 0.007(3) -0.026(2)
C24 0.059(3) 0.094(3) 0.116(4) 0.025(3) -0.028(2) -0.022(2)
C25 0.059(2) 0.078(3) 0.078(3) 0.024(2) -0.013(2) -0.022(2)
C26 0.0389(18) 0.067(2) 0.0483(19) 0.0010(17) -0.0012(15) -0.0105(17)
C27 0.074(3) 0.104(3) 0.056(2) 0.009(2) -0.002(2) -0.032(2)
C28 0.085(4) 0.201(7) 0.061(3) 0.020(4) -0.006(3) -0.067(4)
C29 0.067(3) 0.286(11) 0.059(3) -0.027(5) 0.015(3) -0.032(5)
C30 0.088(4) 0.214(8) 0.084(4) -0.055(4) 0.012(3) 0.030(4)
C31 0.068(3) 0.101(3) 0.071(3) -0.024(2) 0.002(2) 0.015(2)
C32 0.049(2) 0.048(2) 0.111(3) 0.016(2) -0.014(2) 0.0080(17)
C33 0.077(3) 0.121(4) 0.097(3) 0.021(3) -0.010(3) 0.030(3)
O4 0.0572(16) 0.097(2) 0.0723(18) 0.0120(15) 0.0082(13) 0.0171(15)

loop_
_atom_type_symbol
_atom_type_description
_atom_type_scat_dispersion_real
_atom_type_scat_dispersion_imag
_atom_type_scat_source
C C 0.0033 0.0016 'International Tables Vol C Tables 4.2.6.8 and 6.1.1.4'
H H 0.0000 0.0000 'International Tables Vol C Tables 4.2.6.8 and 6.1.1.4'
N N 0.0061 0.0033 'International Tables Vol C Tables 4.2.6.8 and 6.1.1.4'
O O 0.0106 0.0060 'International Tables Vol C Tables 4.2.6.8 and 6.1.1.4'
P P 0.1023 0.0942 'International Tables Vol C Tables 4.2.6.8 and 6.1.1.4'

loop_
_geom_angle_atom_site_label_1
_geom_angle_atom_site_label_2
_geom_angle_atom_site_label_3
_geom_angle
_geom_angle_site_symmetry_1
_geom_angle_site_symmetry_3
_geom_angle_publ_flag
O2 P1 C8 112.78(13) . . ?
O2 P1 C14 111.30(12) . . ?
C8 P1 C14 106.70(13) . . ?
O2 P1 C6 113.61(13) . . ?
C8 P1 C6 107.73(13) . . ?
C14 P1 C6 104.14(13) . . ?
O3 P2 C20 112.03(13) . . ?
O3 P2 C26 112.55(15) . . ?
C20 P2 C26 105.68(14) . . ?
O3 P2 C7 114.12(13) . . ?
C20 P2 C7 104.18(14) . . ?
C26 P2 C7 107.58(16) . . ?
O1 N C1 120.3(2) . . ?
O1 N C5 119.3(2) . . ?
C1 N C5 120.4(2) . . ?
N C1 C2 119.3(2) . . ?
N C1 C6 118.0(2) . . ?
C2 C1 C6 122.7(2) . . ?
C1 C2 C3 122.4(3) . . ?
C1 C2 H2 118.8 . . ?
C3 C2 H2 118.8 . . ?
C2 C3 C4 116.5(3) . . ?
C2 C3 C32 122.0(3) . . ?
C4 C3 C32 121.5(3) . . ?
C5 C4 C3 122.3(3) . . ?
C5 C4 H4 118.8 . . ?
C3 C4 H4 118.8 . . ?
C4 C5 N 119.0(2) . . ?
C4 C5 C7 125.8(3) . . ?
N C5 C7 115.1(2) . . ?
C1 C6 P1 114.02(19) . . ?
C1 C6 H6A 108.7 . . ?
P1 C6 H6A 108.7 . . ?
C1 C6 H6B 108.7 . . ?
P1 C6 H6B 108.7 . . ?
H6A C6 H6B 107.6 . . ?
C5 C7 P2 117.7(2) . . ?
C5 C7 H7A 107.9 . . ?
P2 C7 H7A 107.9 . . ?
C5 C7 H7B 107.9 . . ?
P2 C7 H7B 107.9 . . ?
H7A C7 H7B 107.2 . . ?
C13 C8 C9 118.5(3) . . ?
C13 C8 P1 117.0(2) . . ?
C9 C8 P1 124.5(2) . . ?
C10 C9 C8 120.4(3) . . ?
C10 C9 H9 119.8 . . ?
C8 C9 H9 119.8 . . ?
C11 C10 C9 119.9(3) . . ?
C11 C10 H10 120.0 . . ?
C9 C10 H10 120.0 . . ?
C12 C11 C10 120.2(3) . . ?
C12 C11 H11 119.9 . . ?
C10 C11 H11 119.9 . . ?
C11 C12 C13 120.1(3) . . ?
C11 C12 H12 120.0 . . ?
C13 C12 H12 120.0 . . ?
C12 C13 C8 120.9(3) . . ?
C12 C13 H13 119.6 . . ?
C8 C13 H13 119.6 . . ?
C19 C14 C15 119.0(3) . . ?
C19 C14 P1 122.5(2) . . ?
C15 C14 P1 118.5(2) . . ?
C14 C15 C16 120.0(3) . . ?
C14 C15 H15 120.0 . . ?
C16 C15 H15 120.0 . . ?
C17 C16 C15 120.7(3) . . ?
C17 C16 H16 119.7 . . ?
C15 C16 H16 119.7 . . ?
C16 C17 C18 119.8(3) . . ?
C16 C17 H17 120.1 . . ?
C18 C17 H17 120.1 . . ?
C17 C18 C19 120.2(3) . . ?
C17 C18 H18 119.9 . . ?
C19 C18 H18 119.9 . . ?
C14 C19 C18 120.3(3) . . ?
C14 C19 H19 119.9 . . ?
C18 C19 H19 119.9 . . ?
C25 C20 C21 118.3(3) . . ?
C25 C20 P2 123.4(3) . . ?
C21 C20 P2 118.3(2) . . ?
C22 C21 C20 121.0(4) . . ?
C22 C21 H21 119.5 . . ?
C20 C21 H21 119.5 . . ?
C23 C22 C21 120.1(4) . . ?
C23 C22 H22 120.0 . . ?
C21 C22 H22 120.0 . . ?
C22 C23 C24 120.2(4) . . ?
C22 C23 H23 119.9 . . ?
C24 C23 H23 119.9 . . ?
C23 C24 C25 120.0(4) . . ?
C23 C24 H24 120.0 . . ?
C25 C24 H24 120.0 . . ?
C20 C25 C24 120.5(4) . . ?
C20 C25 H25 119.8 . . ?
C24 C25 H25 119.8 . . ?
C27 C26 C31 118.8(4) . . ?
C27 C26 P2 124.7(3) . . ?
C31 C26 P2 116.4(3) . . ?
C26 C27 C28 120.4(5) . . ?
C26 C27 H27 119.8 . . ?
C28 C27 H27 119.8 . . ?
C29 C28 C27 118.8(6) . . ?
C29 C28 H28 120.6 . . ?
C27 C28 H28 120.6 . . ?
C30 C29 C28 120.9(6) . . ?
C30 C29 H29 119.5 . . ?
C28 C29 H29 119.5 . . ?
C29 C30 C31 120.6(6) . . ?
C29 C30 H30 119.7 . . ?
C31 C30 H30 119.7 . . ?
C30 C31 C26 120.4(5) . . ?
C30 C31 H31 119.8 . . ?
C26 C31 H31 119.8 . . ?
C33 C32 C3 113.9(3) . . ?
C33 C32 H32A 108.8 . . ?
C3 C32 H32A 108.8 . . ?
C33 C32 H32B 108.8 . . ?
C3 C32 H32B 108.8 . . ?
H32A C32 H32B 107.7 . . ?
C32 C33 H33A 109.5 . . ?
C32 C33 H33B 109.5 . . ?
H33A C33 H33B 109.5 . . ?
C32 C33 H33C 109.5 . . ?
H33A C33 H33C 109.5 . . ?
H33B C33 H33C 109.5 . . ?
H4A O4 H4B 99(3) . . ?

loop_
_geom_bond_atom_site_label_1
_geom_bond_atom_site_label_2
_geom_bond_distance
_geom_bond_site_symmetry_2
_geom_bond_publ_flag
P1 O2 1.483(2) . ?
P1 C8 1.801(3) . ?
P1 C14 1.804(3) . ?
P1 C6 1.808(3) . ?
P2 O3 1.481(2) . ?
P2 C20 1.793(3) . ?
P2 C26 1.796(3) . ?
P2 C7 1.805(3) . ?
O1 N 1.318(3) . ?
N C1 1.368(3) . ?
N C5 1.375(3) . ?
C1 C2 1.373(4) . ?
C1 C6 1.496(4) . ?
C2 C3 1.377(4) . ?
C2 H2 0.9300 . ?
C3 C4 1.385(4) . ?
C3 C32 1.518(4) . ?
C4 C5 1.372(4) . ?
C4 H4 0.9300 . ?
C5 C7 1.496(4) . ?
C6 H6A 0.9700 . ?
C6 H6B 0.9700 . ?
C7 H7A 0.9700 . ?
C7 H7B 0.9700 . ?
C8 C13 1.382(4) . ?
C8 C9 1.385(4) . ?
C9 C10 1.381(4) . ?
C9 H9 0.9300 . ?
C10 C11 1.372(5) . ?
C10 H10 0.9300 . ?
C11 C12 1.365(5) . ?
C11 H11 0.9300 . ?
C12 C13 1.373(4) . ?
C12 H12 0.9300 . ?
C13 H13 0.9300 . ?
C14 C19 1.380(4) . ?
C14 C15 1.381(4) . ?
C15 C16 1.385(4) . ?
C15 H15 0.9300 . ?
C16 C17 1.360(5) . ?
C16 H16 0.9300 . ?
C17 C18 1.369(5) . ?
C17 H17 0.9300 . ?
C18 C19 1.386(4) . ?
C18 H18 0.9300 . ?
C19 H19 0.9300 . ?
C20 C25 1.378(4) . ?
C20 C21 1.381(4) . ?
C21 C22 1.371(5) . ?
C21 H21 0.9300 . ?
C22 C23 1.358(6) . ?
C22 H22 0.9300 . ?
C23 C24 1.366(6) . ?
C23 H23 0.9300 . ?
C24 C25 1.380(5) . ?
C24 H24 0.9300 . ?
C25 H25 0.9300 . ?
C26 C27 1.373(5) . ?
C26 C31 1.392(5) . ?
C27 C28 1.402(6) . ?
C27 H27 0.9300 . ?
C28 C29 1.373(9) . ?
C28 H28 0.9300 . ?
C29 C30 1.354(9) . ?
C29 H29 0.9300 . ?
C30 C31 1.362(6) . ?
C30 H30 0.9300 . ?
C31 H31 0.9300 . ?
C32 C33 1.459(5) . ?
C32 H32A 0.9700 . ?
C32 H32B 0.9700 . ?
C33 H33A 0.9600 . ?
C33 H33B 0.9600 . ?
C33 H33C 0.9600 . ?
O4 H4A 0.95(4) . ?
O4 H4B 0.98(4) . ?

loop_
_geom_hbond_atom_site_label_D
_geom_hbond_atom_site_label_H
_geom_hbond_atom_site_label_A
_geom_hbond_distance_DH
_geom_hbond_distance_HA
_geom_hbond_distance_DA
_geom_hbond_angle_DHA
_geom_hbond_site_symmetry_A
O4 H4A O1 0.95(4) 1.95(4) 2.824(3) 152(3) .
O4 H4B O2 0.98(4) 1.90(4) 2.850(3) 164(3) 1_455

loop_
_geom_torsion_atom_site_label_1
_geom_torsion_atom_site_label_2
_geom_torsion_atom_site_label_3
_geom_torsion_atom_site_label_4
_geom_torsion
_geom_torsion_site_symmetry_1
_geom_torsion_site_symmetry_2
_geom_torsion_site_symmetry_3
_geom_torsion_site_symmetry_4
_geom_torsion_publ_flag
O1 N C1 C2 -179.5(2) . . . . ?
C5 N C1 C2 0.7(4) . . . . ?
O1 N C1 C6 1.4(3) . . . . ?
C5 N C1 C6 -178.3(2) . . . . ?
N C1 C2 C3 1.4(4) . . . . ?
C6 C1 C2 C3 -179.6(3) . . . . ?
C1 C2 C3 C4 -2.4(5) . . . . ?
C1 C2 C3 C32 178.5(3) . . . . ?
C2 C3 C4 C5 1.3(5) . . . . ?
C32 C3 C4 C5 -179.6(3) . . . . ?
C3 C4 C5 N 0.7(5) . . . . ?
C3 C4 C5 C7 -176.6(3) . . . . ?
O1 N C5 C4 178.5(2) . . . . ?
C1 N C5 C4 -1.7(4) . . . . ?
O1 N C5 C7 -4.0(4) . . . . ?
C1 N C5 C7 175.8(2) . . . . ?
N C1 C6 P1 -120.8(2) . . . . ?
C2 C1 C6 P1 60.2(3) . . . . ?
O2 P1 C6 C1 -63.3(2) . . . . ?
C8 P1 C6 C1 62.4(2) . . . . ?
C14 P1 C6 C1 175.4(2) . . . . ?
C4 C5 C7 P2 -19.0(4) . . . . ?
N C5 C7 P2 163.7(2) . . . . ?
O3 P2 C7 C5 52.6(3) . . . . ?
C20 P2 C7 C5 175.1(2) . . . . ?
C26 P2 C7 C5 -73.0(3) . . . . ?
O2 P1 C8 C13 -35.3(3) . . . . ?
C14 P1 C8 C13 87.2(3) . . . . ?
C6 P1 C8 C13 -161.5(2) . . . . ?
O2 P1 C8 C9 145.8(2) . . . . ?
C14 P1 C8 C9 -91.7(3) . . . . ?
C6 P1 C8 C9 19.6(3) . . . . ?
C13 C8 C9 C10 0.0(4) . . . . ?
P1 C8 C9 C10 178.9(2) . . . . ?
C8 C9 C10 C11 -0.7(5) . . . . ?
C9 C10 C11 C12 0.6(5) . . . . ?
C10 C11 C12 C13 0.2(6) . . . . ?
C11 C12 C13 C8 -0.9(5) . . . . ?
C9 C8 C13 C12 0.8(5) . . . . ?
P1 C8 C13 C12 -178.2(3) . . . . ?
O2 P1 C14 C19 167.1(2) . . . . ?
C8 P1 C14 C19 43.7(3) . . . . ?
C6 P1 C14 C19 -70.1(3) . . . . ?
O2 P1 C14 C15 -13.2(3) . . . . ?
C8 P1 C14 C15 -136.7(2) . . . . ?
C6 P1 C14 C15 109.5(2) . . . . ?
C19 C14 C15 C16 0.4(5) . . . . ?
P1 C14 C15 C16 -179.3(2) . . . . ?
C14 C15 C16 C17 -0.8(5) . . . . ?
C15 C16 C17 C18 0.9(5) . . . . ?
C16 C17 C18 C19 -0.5(5) . . . . ?
C15 C14 C19 C18 -0.1(5) . . . . ?
P1 C14 C19 C18 179.6(3) . . . . ?
C17 C18 C19 C14 0.1(5) . . . . ?
O3 P2 C20 C25 -158.7(3) . . . . ?
C26 P2 C20 C25 -35.7(3) . . . . ?
C7 P2 C20 C25 77.5(3) . . . . ?
O3 P2 C20 C21 22.3(3) . . . . ?
C26 P2 C20 C21 145.2(3) . . . . ?
C7 P2 C20 C21 -101.5(3) . . . . ?
C25 C20 C21 C22 1.1(5) . . . . ?
P2 C20 C21 C22 -179.8(3) . . . . ?
C20 C21 C22 C23 -0.1(6) . . . . ?
C21 C22 C23 C24 -0.8(7) . . . . ?
C22 C23 C24 C25 0.7(7) . . . . ?
C21 C20 C25 C24 -1.3(6) . . . . ?
P2 C20 C25 C24 179.7(3) . . . . ?
C23 C24 C25 C20 0.4(7) . . . . ?
O3 P2 C26 C27 -141.4(3) . . . . ?
C20 P2 C26 C27 96.0(3) . . . . ?
C7 P2 C26 C27 -14.8(3) . . . . ?
O3 P2 C26 C31 40.5(3) . . . . ?
C20 P2 C26 C31 -82.1(3) . . . . ?
C7 P2 C26 C31 167.1(3) . . . . ?
C31 C26 C27 C28 -0.3(5) . . . . ?
P2 C26 C27 C28 -178.4(3) . . . . ?
C26 C27 C28 C29 -0.2(7) . . . . ?
C27 C28 C29 C30 0.5(9) . . . . ?
C28 C29 C30 C31 -0.3(9) . . . . ?
C29 C30 C31 C26 -0.2(7) . . . . ?
C27 C26 C31 C30 0.5(6) . . . . ?
P2 C26 C31 C30 178.8(3) . . . . ?
C2 C3 C32 C33 122.5(4) . . . . ?
C4 C3 C32 C33 -56.6(5) . . . . ?
